data_2106254
loop_
_publ_author_name
'Bergerhoff, G.'
'Namgung, H.'

_publ_section_title
;
 Ammonium-trifluorostannat(II)
;
_journal_name_full 'Acta Crystallographica B (24,1968-38,1982)'
_journal_page_first 699
_journal_page_last 700
_journal_volume 34
_journal_year 1978
_chemical_formula_sum 'F3 H4 N Sn'
_chemical_name_systematic '(N H4) (Sn F3)'
_space_group_IT_number 148
_symmetry_space_group_name_Hall '-P 3*'
_symmetry_space_group_name_H-M 'R -3 :R'
_cell_angle_alpha 62.27
_cell_angle_beta 62.27
_cell_angle_gamma 62.27
_cell_formula_units_Z 2
_cell_length_a 6.612
_cell_length_b 6.612
_cell_length_c 6.612
_cell_volume 214.759
_citation_journal_id_ASTM ACBCAR
_cod_data_source_file Bergerhoff_ACBCAR_1978_1134.cif
_cod_data_source_block H4F3N1Sn1
_cod_original_cell_volume 214.7591
_cod_original_sg_symbol_Hall '-R 3 (-y+z,x+z,-x+y+z)'
_cod_original_formula_sum 'H4 F3 N1 Sn1'
_cod_database_code 2106254

loop_
_symmetry_equiv_pos_as_xyz
x,y,z
z,x,y
y,z,x
-x,-y,-z
-z,-x,-y
-y,-z,-x

loop_
_atom_site_label
_atom_site_type_symbol
_atom_site_fract_x
_atom_site_fract_y
_atom_site_fract_z
_atom_site_occupancy
_atom_site_U_iso_or_equiv
_atom_site_attached_hydrogens
Sn1 Sn+2 0.138 0.138 0.138 1 0.0 0
F1 F-1 -0.022 0.437 0.253 1 0.0 0
N1 N-3 0.383 0.383 0.383 1 0.0 4
